data_7700649
loop_
_publ_author_name
'Li, Qipeng'
'Peng, Yan'
'Qian, Jinjie'
'Yan, Tong'
'Du, Lin'
'Zhao, Qihua'

_publ_section_title
;
 A family of planar hexanuclear CoLn clusters with lucanidae-like
 arrangement and single-molecule magnet behavior.
;
_journal_issue 34
_journal_name_full 'Dalton transactions (Cambridge, England : 2003)'
_journal_page_first 12880
_journal_page_last 12887
_journal_paper_doi 10.1039/c9dt02103e
_journal_volume 48
_journal_year 2019
_chemical_formula_moiety 'C64 H82 Co4 Dy2 N18 O18, 2(C2H3O2), 20[H2O]'
_chemical_formula_sum 'C68 H88 Co4 Dy2 N18 O22'
_chemical_formula_weight 2070.28
_space_group_crystal_system monoclinic
_space_group_IT_number 15
_space_group_name_Hall '-C 2yc'
_space_group_name_H-M_alt 'C 1 2/c 1'
_symmetry_space_group_name_Hall '-C 2yc'
_symmetry_space_group_name_H-M 'C 1 2/c 1'
_atom_sites_solution_hydrogens mixed
_audit_creation_method SHELXL-2017/1
_audit_update_record
;
2019-07-22 deposited with the CCDC.    2019-07-24 downloaded from the CCDC.
;
_cell_angle_alpha 90
_cell_angle_beta 124.305(3)
_cell_angle_gamma 90
_cell_formula_units_Z 4
_cell_length_a 32.420(7)
_cell_length_b 15.214(3)
_cell_length_c 24.240(6)
_cell_measurement_reflns_used 10991
_cell_measurement_temperature 173(2)
_cell_measurement_theta_max 27.4895
_cell_measurement_theta_min 2.0678
_cell_volume 9876(4)
_computing_cell_refinement 'Saint+ ver. V8.34A (Bruker AXS)'
_computing_data_collection 'Saint+ ver. V8.34A (Bruker AXS)'
_computing_data_reduction 'Saint+ ver. V8.34A (Bruker AXS)'
_computing_molecular_graphics 'Olex2 (Dolomanov et al., 2009)'
_computing_structure_refinement 'SHELXL-2017/1 (Sheldrick, 2017)'
_computing_structure_solution 'SHELXL-2017/1 (Sheldrick, 2017)'
_diffrn_ambient_temperature 173(2)
_diffrn_measured_fraction_theta_full 0.973
_diffrn_measured_fraction_theta_max 0.961
_diffrn_measurement_device_type 'Mercury70 (2x2 bin mode)'
_diffrn_measurement_method CCD_Profile_fitting
_diffrn_radiation_type MoK\a
_diffrn_radiation_wavelength 0.71073
_diffrn_reflns_av_R_equivalents 0.0293
_diffrn_reflns_av_unetI/netI 0.0351
_diffrn_reflns_Laue_measured_fraction_full 0.973
_diffrn_reflns_Laue_measured_fraction_max 0.961
_diffrn_reflns_limit_h_max 42
_diffrn_reflns_limit_h_min -42
_diffrn_reflns_limit_k_max 19
_diffrn_reflns_limit_k_min -19
_diffrn_reflns_limit_l_max 25
_diffrn_reflns_limit_l_min -31
_diffrn_reflns_number 37154
_diffrn_reflns_point_group_measured_fraction_full 0.973
_diffrn_reflns_point_group_measured_fraction_max 0.961
_diffrn_reflns_theta_full 25.242
_diffrn_reflns_theta_max 27.488
_diffrn_reflns_theta_min 2.533
_diffrn_source 'fine-focus sealed tube'
_exptl_absorpt_coefficient_mu 2.217
_exptl_absorpt_correction_T_max 1.0000
_exptl_absorpt_correction_T_min 0.8709
_exptl_absorpt_correction_type multi-scan
_exptl_absorpt_process_details SADABS
_exptl_crystal_colour 'Red Brown'
_exptl_crystal_density_diffrn 1.392
_exptl_crystal_description Prism
_exptl_crystal_F_000 4152
_exptl_crystal_size_max 0.200
_exptl_crystal_size_mid 0.200
_exptl_crystal_size_min 0.200
_refine_diff_density_max 2.315
_refine_diff_density_min -1.079
_refine_diff_density_rms 0.160
_refine_ls_extinction_method none
_refine_ls_goodness_of_fit_ref 1.061
_refine_ls_hydrogen_treatment constr
_refine_ls_matrix_type full
_refine_ls_number_parameters 514
_refine_ls_number_reflns 10896
_refine_ls_number_restraints 0
_refine_ls_restrained_S_all 1.061
_refine_ls_R_factor_all 0.0611
_refine_ls_R_factor_gt 0.0508
_refine_ls_shift/su_max 0.001
_refine_ls_shift/su_mean 0.000
_refine_ls_structure_factor_coef Fsqd
_refine_ls_weighting_details 'w=1/[\s^2^(Fo^2^)+(0.1015P)^2^+37.8731P] where P=(Fo^2^+2Fc^2^)/3'
_refine_ls_weighting_scheme calc
_refine_ls_wR_factor_gt 0.1521
_refine_ls_wR_factor_ref 0.1689
_reflns_Friedel_coverage 0.000
_reflns_number_gt 9053
_reflns_number_total 10896
_reflns_threshold_expression 'I > 2\s(I)'
_cod_data_source_file c9dt02103e2.cif
_cod_data_source_block 1
_cod_depositor_comments 'Adding full bibliography for 7700649--7700652.cif.'
_cod_database_code 7700649
_shelx_shelxl_version_number 2017/1
_shelx_space_group_comment
;
The symmetry employed for this shelxl refinement is uniquely defined
by the following loop, which should always be used as a source of
symmetry information in preference to the above space-group names.
They are only intended as comments.
;
_shelx_estimated_absorpt_t_min 0.665
_shelx_estimated_absorpt_t_max 0.665

loop_
_space_group_symop_operation_xyz
'x, y, z'
'-x, y, -z+1/2'
'x+1/2, y+1/2, z'
'-x+1/2, y+1/2, -z+1/2'
'-x, -y, -z'
'x, -y, z-1/2'
'-x+1/2, -y+1/2, -z'
'x+1/2, -y+1/2, z-1/2'

loop_
_atom_site_label
_atom_site_type_symbol
_atom_site_fract_x
_atom_site_fract_y
_atom_site_fract_z
_atom_site_U_iso_or_equiv
_atom_site_adp_type
_atom_site_occupancy
_atom_site_site_symmetry_order
_atom_site_calc_flag
_atom_site_refinement_flags_posn
_atom_site_refinement_flags_adp
Co1 Co 0.31679(3) 0.65776(5) 0.87592(3) 0.04451(17) Uani 1 1 d . .
Co2 Co 0.46397(2) 0.37534(4) 1.04472(3) 0.03886(16) Uani 1 1 d . .
Dy1 Dy 0.43589(2) 0.56197(2) 0.95664(2) 0.03856(10) Uani 1 1 d . .
C1 C 0.2447(2) 0.7799(5) 0.7865(3) 0.0631(15) Uani 1 1 d . .
H1A H 0.238126 0.773735 0.741525 0.076 Uiso 1 1 calc R U
H1B H 0.231916 0.837912 0.788887 0.076 Uiso 1 1 calc R U
C2 C 0.2185(2) 0.7089(4) 0.7975(3) 0.0549(13) Uani 1 1 d . .
C3 C 0.1668(2) 0.7102(5) 0.7672(3) 0.0715(18) Uani 1 1 d . .
H3A H 0.147314 0.758707 0.740453 0.086 Uiso 1 1 calc R U
C4 C 0.1449(3) 0.6402(7) 0.7767(4) 0.081(2) Uani 1 1 d . .
H4A H 0.109819 0.639857 0.756355 0.098 Uiso 1 1 calc R U
C5 C 0.1733(3) 0.5712(5) 0.8156(4) 0.0700(18) Uani 1 1 d . .
H5A H 0.158061 0.521857 0.821191 0.084 Uiso 1 1 calc R U
C6 C 0.2241(3) 0.5733(4) 0.8464(4) 0.0617(15) Uani 1 1 d . .
H6A H 0.243906 0.526401 0.875099 0.074 Uiso 1 1 calc R U
C7 C 0.3164(3) 0.8387(4) 0.8949(3) 0.0633(15) Uani 1 1 d . .
H7A H 0.293725 0.890141 0.878030 0.076 Uiso 1 1 calc R U
H7B H 0.350624 0.859707 0.912812 0.076 Uiso 1 1 calc R U
C8 C 0.3151(2) 0.7938(4) 0.9496(3) 0.0561(13) Uani 1 1 d . .
C9 C 0.3115(3) 0.8391(5) 0.9956(4) 0.0746(19) Uani 1 1 d . .
H9A H 0.307476 0.901104 0.993004 0.089 Uiso 1 1 calc R U
C10 C 0.3139(3) 0.7916(6) 1.0458(4) 0.088(3) Uani 1 1 d . .
H10A H 0.312165 0.821231 1.078955 0.105 Uiso 1 1 calc R U
C11 C 0.3188(3) 0.7042(6) 1.0481(3) 0.076(2) Uani 1 1 d . .
H11A H 0.319789 0.671553 1.082286 0.091 Uiso 1 1 calc R U
C12 C 0.3222(2) 0.6614(5) 1.0004(3) 0.0609(15) Uani 1 1 d . .
H12A H 0.325691 0.599285 1.001981 0.073 Uiso 1 1 calc R U
C13 C 0.3320(2) 0.7756(4) 0.8112(3) 0.0533(13) Uani 1 1 d . .
C14 C 0.3132(3) 0.6954(4) 0.7631(3) 0.0610(15) Uani 1 1 d . .
H14A H 0.280703 0.709507 0.721230 0.073 Uiso 1 1 calc R U
H14B H 0.337382 0.681363 0.751734 0.073 Uiso 1 1 calc R U
C15 C 0.3853(2) 0.7550(4) 0.8712(3) 0.0566(14) Uani 1 1 d . .
H15A H 0.406222 0.737118 0.855151 0.068 Uiso 1 1 calc R U
H15B H 0.400344 0.808213 0.899143 0.068 Uiso 1 1 calc R U
C16 C 0.3284(3) 0.8591(5) 0.7742(4) 0.0699(18) Uani 1 1 d . .
H16A H 0.347682 0.851043 0.754276 0.084 Uiso 1 1 calc R U
H16B H 0.293072 0.868905 0.737325 0.084 Uiso 1 1 calc R U
C17 C 0.4504(3) 0.1980(4) 1.0636(4) 0.0698(18) Uani 1 1 d . .
H17A H 0.463865 0.150579 1.050086 0.084 Uiso 1 1 calc R U
H17B H 0.424593 0.172147 1.068447 0.084 Uiso 1 1 calc R U
C18 C 0.4923(3) 0.2356(4) 1.1305(3) 0.0578(14) Uani 1 1 d . .
C19 C 0.5178(3) 0.1835(5) 1.1873(4) 0.0716(19) Uani 1 1 d . .
H19A H 0.509867 0.123003 1.185424 0.086 Uiso 1 1 calc R U
C20 C 0.5550(3) 0.2222(6) 1.2470(4) 0.084(2) Uani 1 1 d . .
H20A H 0.574133 0.187945 1.286454 0.101 Uiso 1 1 calc R U
C21 C 0.5639(3) 0.3102(5) 1.2480(3) 0.0689(17) Uani 1 1 d . .
H21A H 0.588748 0.337793 1.288743 0.083 Uiso 1 1 calc R U
C22 C 0.5369(2) 0.3589(4) 1.1905(3) 0.0548(13) Uani 1 1 d . .
H22A H 0.542967 0.420273 1.192120 0.066 Uiso 1 1 calc R U
C23 C 0.3741(2) 0.2851(4) 0.9875(3) 0.0593(15) Uani 1 1 d . .
H23A H 0.354563 0.304374 0.940277 0.071 Uiso 1 1 calc R U
H23B H 0.358677 0.230876 0.990657 0.071 Uiso 1 1 calc R U
C24 C 0.3738(2) 0.3555(4) 1.0304(3) 0.0565(14) Uani 1 1 d . .
C25 C 0.3358(3) 0.3667(6) 1.0390(4) 0.076(2) Uani 1 1 d . .
H25A H 0.307839 0.328345 1.017622 0.091 Uiso 1 1 calc R U
C26 C 0.3384(3) 0.4329(5) 1.0782(5) 0.078(2) Uani 1 1 d . .
H26A H 0.311558 0.442977 1.082722 0.094 Uiso 1 1 calc R U
C27 C 0.3798(3) 0.4848(5) 1.1111(4) 0.0644(16) Uani 1 1 d . .
H27A H 0.382283 0.530754 1.139420 0.077 Uiso 1 1 calc R U
C28 C 0.4176(2) 0.4702(4) 1.1031(3) 0.0507(12) Uani 1 1 d . .
H28A H 0.447015 0.505015 1.127544 0.061 Uiso 1 1 calc R U
C29 C 0.4342(2) 0.2532(4) 0.9550(3) 0.0475(12) Uani 1 1 d . .
C30 C 0.4905(2) 0.2520(4) 0.9888(3) 0.0577(14) Uani 1 1 d . .
H30A H 0.505437 0.200016 1.018238 0.069 Uiso 1 1 calc R U
H30B H 0.498486 0.249713 0.954962 0.069 Uiso 1 1 calc R U
C31 C 0.4143(2) 0.3393(4) 0.9126(3) 0.0500(12) Uani 1 1 d . .
H31A H 0.431732 0.349427 0.890341 0.060 Uiso 1 1 calc R U
H31B H 0.378128 0.333549 0.877747 0.060 Uiso 1 1 calc R U
C32 C 0.4088(3) 0.1710(4) 0.9132(4) 0.0661(17) Uani 1 1 d . .
H32A H 0.417404 0.163435 0.880243 0.079 Uiso 1 1 calc R U
H32B H 0.420643 0.118536 0.942463 0.079 Uiso 1 1 calc R U
C33 C 0.4391(2) 0.3928(4) 0.7824(3) 0.0539(13) Uani 1 1 d . .
C34 C 0.4392(3) 0.3234(6) 0.7391(4) 0.083(2) Uani 1 1 d . .
H34A H 0.405076 0.314318 0.699951 0.124 Uiso 1 1 calc R U
H34B H 0.460621 0.341750 0.724607 0.124 Uiso 1 1 calc R U
H34C H 0.451934 0.268364 0.764373 0.124 Uiso 1 1 calc R U
N1 N 0.24649(17) 0.6412(3) 0.8366(2) 0.0518(11) Uani 1 1 d . .
N2 N 0.32080(16) 0.7069(3) 0.9523(2) 0.0518(11) Uani 1 1 d . .
N3 N 0.30019(17) 0.7745(3) 0.8390(2) 0.0494(10) Uani 1 1 d . .
N4 N 0.50220(17) 0.3216(3) 1.1321(2) 0.0487(10) Uani 1 1 d . .
N5 N 0.41437(16) 0.4081(3) 1.0617(2) 0.0460(9) Uani 1 1 d . .
N6 N 0.42730(18) 0.2670(3) 1.0109(2) 0.0505(10) Uani 1 1 d . .
N7 N 0.34290(17) 0.5425(3) 0.9179(2) 0.0495(10) Uani 1 1 d . .
N8 N 0.31980(19) 0.4782(4) 0.8812(3) 0.0616(13) Uani 1 1 d . .
N9 N 0.3018(2) 0.4196(4) 0.8506(4) 0.092(2) Uani 1 1 d . .
O1 O 0.30777(14) 0.6223(3) 0.79468(18) 0.0516(9) Uani 1 1 d . .
O2 O 0.38399(13) 0.6862(2) 0.90977(19) 0.0472(8) Uani 1 1 d . .
O3 O 0.3463(3) 0.9339(3) 0.8153(4) 0.0918(18) Uani 1 1 d . .
H3B H 0.343883 0.977866 0.792693 0.138 Uiso 1 1 calc R U
O4 O 0.50957(13) 0.3310(2) 1.02703(18) 0.0437(7) Uani 1 1 d . .
O5 O 0.42268(13) 0.4112(2) 0.95485(17) 0.0418(7) Uani 1 1 d . .
O6 O 0.3549(2) 0.1794(5) 0.8786(4) 0.116(2) Uani 1 1 d . .
H6B H 0.340975 0.134034 0.855732 0.174 Uiso 1 1 calc R U
O7 O 0.39191(15) 0.5376(3) 0.8426(2) 0.0559(9) Uani 1 1 d . .
H7C H 0.385746 0.586682 0.822645 0.084 Uiso 1 1 d R U
H7D H 0.409396 0.506113 0.834145 0.084 Uiso 1 1 d R U
O8 O 0.43946(15) 0.6385(3) 1.0455(2) 0.0558(9) Uani 1 1 d . .
H8A H 0.464596 0.621727 1.082273 0.084 Uiso 1 1 calc R U
O9 O 0.49906(12) 0.4855(2) 1.05920(16) 0.0397(7) Uani 1 1 d . .
O10 O 0.39832(19) 0.4281(4) 0.7632(3) 0.0785(15) Uani 1 1 d . .
O11 O 0.48005(17) 0.4125(3) 0.8349(2) 0.0676(12) Uani 1 1 d . .

loop_
_atom_site_aniso_label
_atom_site_aniso_U_11
_atom_site_aniso_U_22
_atom_site_aniso_U_33
_atom_site_aniso_U_23
_atom_site_aniso_U_13
_atom_site_aniso_U_12
Co1 0.0444(3) 0.0455(4) 0.0414(4) 0.0043(3) 0.0227(3) 0.0077(3)
Co2 0.0414(3) 0.0357(3) 0.0413(3) -0.0028(2) 0.0244(3) -0.0027(2)
Dy1 0.03636(14) 0.03693(15) 0.03852(16) -0.00135(8) 0.01876(12) 0.00060(7)
C1 0.051(3) 0.069(4) 0.060(4) 0.016(3) 0.026(3) 0.014(3)
C2 0.050(3) 0.063(3) 0.045(3) 0.004(2) 0.024(2) 0.010(3)
C3 0.053(3) 0.091(5) 0.058(4) 0.006(3) 0.023(3) 0.015(3)
C4 0.046(3) 0.119(7) 0.075(5) -0.013(4) 0.032(3) -0.001(4)
C5 0.063(4) 0.073(4) 0.081(5) -0.007(3) 0.045(4) -0.007(3)
C6 0.061(4) 0.063(4) 0.067(4) -0.005(3) 0.040(3) -0.004(3)
C7 0.077(4) 0.048(3) 0.069(4) 0.001(3) 0.043(3) 0.012(3)
C8 0.057(3) 0.054(3) 0.054(3) 0.000(2) 0.030(3) 0.008(3)
C9 0.086(5) 0.072(4) 0.069(4) -0.007(3) 0.046(4) 0.016(4)
C10 0.104(6) 0.106(6) 0.061(4) -0.007(4) 0.052(5) 0.023(5)
C11 0.082(5) 0.102(6) 0.058(4) 0.005(4) 0.048(4) 0.015(4)
C12 0.061(3) 0.074(4) 0.047(3) 0.007(3) 0.031(3) 0.010(3)
C13 0.057(3) 0.052(3) 0.056(3) 0.011(2) 0.035(3) 0.012(2)
C14 0.070(4) 0.064(4) 0.049(3) 0.009(3) 0.034(3) 0.011(3)
C15 0.044(3) 0.054(3) 0.067(4) 0.016(3) 0.028(3) 0.005(2)
C16 0.073(4) 0.063(4) 0.076(4) 0.029(3) 0.043(4) 0.016(3)
C17 0.093(5) 0.042(3) 0.075(4) 0.001(3) 0.047(4) -0.015(3)
C18 0.079(4) 0.047(3) 0.066(4) 0.005(3) 0.052(3) 0.001(3)
C19 0.097(5) 0.055(3) 0.072(4) 0.021(3) 0.054(4) 0.014(3)
C20 0.103(6) 0.092(6) 0.068(5) 0.038(4) 0.055(5) 0.030(5)
C21 0.072(4) 0.088(5) 0.045(3) 0.009(3) 0.032(3) 0.009(3)
C22 0.061(3) 0.059(3) 0.047(3) -0.001(2) 0.031(3) 0.001(3)
C23 0.056(3) 0.062(3) 0.069(4) -0.018(3) 0.040(3) -0.021(3)
C24 0.056(3) 0.058(3) 0.066(4) -0.009(3) 0.041(3) -0.014(3)
C25 0.060(4) 0.095(5) 0.093(5) -0.020(4) 0.054(4) -0.019(4)
C26 0.075(5) 0.094(6) 0.093(6) -0.008(4) 0.063(5) 0.000(4)
C27 0.074(4) 0.068(4) 0.070(4) -0.002(3) 0.051(4) 0.005(3)
C28 0.060(3) 0.049(3) 0.054(3) 0.000(2) 0.039(3) 0.003(2)
C29 0.055(3) 0.036(2) 0.055(3) -0.007(2) 0.033(3) -0.0059(19)
C30 0.061(3) 0.042(3) 0.075(4) -0.013(3) 0.041(3) -0.003(2)
C31 0.058(3) 0.047(3) 0.041(3) -0.005(2) 0.025(2) -0.006(2)
C32 0.086(4) 0.044(3) 0.072(4) -0.018(3) 0.047(4) -0.020(3)
C33 0.058(3) 0.061(3) 0.045(3) -0.007(2) 0.030(3) -0.005(3)
C34 0.068(4) 0.095(6) 0.081(5) -0.040(4) 0.040(4) -0.013(4)
N1 0.046(2) 0.060(3) 0.048(2) -0.002(2) 0.025(2) 0.004(2)
N2 0.043(2) 0.063(3) 0.044(2) 0.004(2) 0.0217(19) 0.011(2)
N3 0.051(2) 0.051(2) 0.048(2) 0.0111(19) 0.029(2) 0.0135(19)
N4 0.054(2) 0.049(2) 0.049(2) 0.0058(19) 0.032(2) 0.0013(19)
N5 0.048(2) 0.045(2) 0.051(2) -0.0011(19) 0.032(2) -0.0037(18)
N6 0.059(3) 0.043(2) 0.057(3) -0.0038(19) 0.037(2) -0.0075(19)
N7 0.046(2) 0.048(2) 0.049(2) -0.001(2) 0.023(2) 0.0039(19)
N8 0.050(3) 0.066(3) 0.057(3) 0.011(3) 0.024(2) 0.019(2)
N9 0.051(3) 0.062(4) 0.112(6) -0.012(4) 0.016(3) 0.003(3)
O1 0.0486(19) 0.058(2) 0.0414(19) 0.0000(16) 0.0212(16) 0.0059(16)
O2 0.0440(18) 0.0436(18) 0.050(2) 0.0047(15) 0.0238(16) 0.0074(15)
O3 0.112(5) 0.060(3) 0.113(5) 0.027(3) 0.069(4) 0.013(3)
O4 0.0433(17) 0.0394(17) 0.0484(19) -0.0038(14) 0.0259(15) -0.0007(14)
O5 0.0430(16) 0.0356(16) 0.0432(18) -0.0073(14) 0.0221(15) -0.0057(14)
O6 0.094(4) 0.123(6) 0.133(6) -0.066(5) 0.065(4) -0.048(4)
O7 0.055(2) 0.060(2) 0.050(2) -0.0033(18) 0.0276(18) 0.0091(19)
O8 0.054(2) 0.060(2) 0.053(2) 0.0000(18) 0.0295(19) 0.0089(18)
O9 0.0409(16) 0.0383(16) 0.0397(17) -0.0034(13) 0.0226(14) -0.0033(13)
O10 0.060(3) 0.103(4) 0.061(3) -0.027(2) 0.027(2) 0.006(2)
O11 0.060(2) 0.073(3) 0.060(3) -0.024(2) 0.028(2) -0.011(2)

loop_
_atom_type_symbol
_atom_type_description
_atom_type_scat_dispersion_real
_atom_type_scat_dispersion_imag
_atom_type_scat_source
C C 0.0033 0.0016 'International Tables Vol C Tables 4.2.6.8 and 6.1.1.4'
H H 0.0000 0.0000 'International Tables Vol C Tables 4.2.6.8 and 6.1.1.4'
N N 0.0061 0.0033 'International Tables Vol C Tables 4.2.6.8 and 6.1.1.4'
O O 0.0106 0.0060 'International Tables Vol C Tables 4.2.6.8 and 6.1.1.4'
Co Co 0.3494 0.9721 'International Tables Vol C Tables 4.2.6.8 and 6.1.1.4'
Dy Dy -0.1892 4.4098 'International Tables Vol C Tables 4.2.6.8 and 6.1.1.4'

loop_
_geom_angle_atom_site_label_1
_geom_angle_atom_site_label_2
_geom_angle_atom_site_label_3
_geom_angle
_geom_angle_site_symmetry_1
_geom_angle_site_symmetry_3
O2 Co1 O1 88.94(17) . .
O2 Co1 N2 93.26(18) . .
O1 Co1 N2 172.62(19) . .
O2 Co1 N3 86.72(18) . .
O1 Co1 N3 86.63(19) . .
N2 Co1 N3 86.5(2) . .
O2 Co1 N1 173.68(19) . .
O1 Co1 N1 90.11(19) . .
N2 Co1 N1 86.9(2) . .
N3 Co1 N1 87.0(2) . .
O2 Co1 N7 85.70(18) . .
O1 Co1 N7 93.06(19) . .
N2 Co1 N7 94.1(2) . .
N3 Co1 N7 172.4(2) . .
N1 Co1 N7 100.6(2) . .
O4 Co2 O5 88.74(16) . .
O4 Co2 N4 89.83(18) . .
O5 Co2 N4 171.58(18) . .
O4 Co2 N5 173.79(17) . .
O5 Co2 N5 92.10(18) . .
N4 Co2 N5 88.4(2) . .
O4 Co2 O9 83.99(15) . .
O5 Co2 O9 85.47(15) . .
N4 Co2 O9 102.63(17) . .
N5 Co2 O9 102.21(17) . .
O4 Co2 N6 88.38(18) . .
O5 Co2 N6 83.66(18) . .
N4 Co2 N6 88.0(2) . .
N5 Co2 N6 85.6(2) . .
O9 Co2 N6 166.84(18) . .
O4 Co2 Dy1 97.17(11) . .
O5 Co2 Dy1 42.08(10) . .
N4 Co2 Dy1 146.33(14) . .
N5 Co2 Dy1 87.55(14) . .
O9 Co2 Dy1 46.08(10) . .
N6 Co2 Dy1 124.93(15) . .
O4 Co2 Dy1 38.87(10) . 5_667
O5 Co2 Dy1 88.15(11) . 5_667
N4 Co2 Dy1 95.93(14) . 5_667
N5 Co2 Dy1 147.29(14) . 5_667
O9 Co2 Dy1 45.18(10) . 5_667
N6 Co2 Dy1 126.84(15) . 5_667
Dy1 Co2 Dy1 71.023(16) . 5_667
O4 Dy1 O7 102.59(15) 5_667 .
O4 Dy1 O5 145.81(13) 5_667 .
O7 Dy1 O5 80.62(14) . .
O4 Dy1 O2 77.45(13) 5_667 .
O7 Dy1 O2 76.17(14) . .
O5 Dy1 O2 135.06(13) . .
O4 Dy1 O8 81.71(14) 5_667 .
O7 Dy1 O8 146.80(14) . .
O5 Dy1 O8 114.29(14) . .
O2 Dy1 O8 72.69(14) . .
O4 Dy1 O9 92.31(12) 5_667 .
O7 Dy1 O9 137.35(13) . .
O5 Dy1 O9 65.83(11) . .
O2 Dy1 O9 146.47(12) . .
O8 Dy1 O9 74.28(12) . .
O4 Dy1 O9 65.45(12) 5_667 5_667
O7 Dy1 O9 76.79(12) . 5_667
O5 Dy1 O9 82.69(12) . 5_667
O2 Dy1 O9 127.15(12) . 5_667
O8 Dy1 O9 132.34(12) . 5_667
O9 Dy1 O9 73.63(13) . 5_667
O4 Dy1 N7 140.35(14) 5_667 .
O7 Dy1 N7 75.21(15) . .
O5 Dy1 N7 73.71(14) . .
O2 Dy1 N7 63.44(14) . .
O8 Dy1 N7 80.78(15) . .
O9 Dy1 N7 116.43(13) . .
O9 Dy1 N7 145.77(13) 5_667 .
O4 Dy1 Co2 126.24(9) 5_667 .
O7 Dy1 Co2 112.79(11) . .
O5 Dy1 Co2 32.82(9) . .
O2 Dy1 Co2 148.27(10) . .
O8 Dy1 Co2 88.92(10) . .
O9 Dy1 Co2 34.88(8) . .
O9 Dy1 Co2 84.36(8) 5_667 .
N7 Dy1 Co2 88.67(11) . .
O4 Dy1 Co2 31.36(9) 5_667 5_667
O7 Dy1 Co2 88.97(11) . 5_667
O5 Dy1 Co2 116.26(9) . 5_667
O2 Dy1 Co2 101.35(10) . 5_667
O8 Dy1 Co2 108.05(10) . 5_667
O9 Dy1 Co2 83.47(8) . 5_667
O9 Dy1 Co2 34.14(8) 5_667 5_667
N7 Dy1 Co2 160.02(11) . 5_667
Co2 Dy1 Co2 108.977(16) . 5_667
O4 Dy1 Dy1 76.42(9) 5_667 5_667
O7 Dy1 Dy1 108.40(10) . 5_667
O5 Dy1 Dy1 70.43(9) . 5_667
O2 Dy1 Dy1 153.84(9) . 5_667
O8 Dy1 Dy1 104.62(10) . 5_667
O9 Dy1 Dy1 36.89(8) . 5_667
O9 Dy1 Dy1 36.74(8) 5_667 5_667
N7 Dy1 Dy1 142.63(11) . 5_667
Co2 Dy1 Dy1 55.041(14) . 5_667
Co2 Dy1 Dy1 53.937(19) 5_667 5_667
N3 C1 C2 109.7(5) . .
N3 C1 H1A 109.7 . .
C2 C1 H1A 109.7 . .
N3 C1 H1B 109.7 . .
C2 C1 H1B 109.7 . .
H1A C1 H1B 108.2 . .
N1 C2 C3 120.8(6) . .
N1 C2 C1 117.2(5) . .
C3 C2 C1 122.1(6) . .
C4 C3 C2 118.9(7) . .
C4 C3 H3A 120.6 . .
C2 C3 H3A 120.6 . .
C3 C4 C5 120.0(6) . .
C3 C4 H4A 120.0 . .
C5 C4 H4A 120.0 . .
C4 C5 C6 119.7(7) . .
C4 C5 H5A 120.2 . .
C6 C5 H5A 120.2 . .
N1 C6 C5 121.2(7) . .
N1 C6 H6A 119.4 . .
C5 C6 H6A 119.4 . .
N3 C7 C8 109.2(5) . .
N3 C7 H7A 109.8 . .
C8 C7 H7A 109.8 . .
N3 C7 H7B 109.8 . .
C8 C7 H7B 109.8 . .
H7A C7 H7B 108.3 . .
N2 C8 C9 122.2(6) . .
N2 C8 C7 114.8(5) . .
C9 C8 C7 122.9(6) . .
C10 C9 C8 117.8(7) . .
C10 C9 H9A 121.1 . .
C8 C9 H9A 121.1 . .
C9 C10 C11 120.3(7) . .
C9 C10 H10A 119.8 . .
C11 C10 H10A 119.8 . .
C12 C11 C10 119.7(7) . .
C12 C11 H11A 120.2 . .
C10 C11 H11A 120.2 . .
N2 C12 C11 120.4(7) . .
N2 C12 H12A 119.8 . .
C11 C12 H12A 119.8 . .
N3 C13 C15 105.1(5) . .
N3 C13 C14 104.2(5) . .
C15 C13 C14 107.8(5) . .
N3 C13 C16 115.2(5) . .
C15 C13 C16 113.6(5) . .
C14 C13 C16 110.3(5) . .
O1 C14 C13 109.1(5) . .
O1 C14 H14A 109.9 . .
C13 C14 H14A 109.9 . .
O1 C14 H14B 109.9 . .
C13 C14 H14B 109.9 . .
H14A C14 H14B 108.3 . .
O2 C15 C13 109.8(4) . .
O2 C15 H15A 109.7 . .
C13 C15 H15A 109.7 . .
O2 C15 H15B 109.7 . .
C13 C15 H15B 109.7 . .
H15A C15 H15B 108.2 . .
O3 C16 C13 113.3(6) . .
O3 C16 H16A 108.9 . .
C13 C16 H16A 108.9 . .
O3 C16 H16B 108.9 . .
C13 C16 H16B 108.9 . .
H16A C16 H16B 107.7 . .
N6 C17 C18 111.4(5) . .
N6 C17 H17A 109.4 . .
C18 C17 H17A 109.4 . .
N6 C17 H17B 109.4 . .
C18 C17 H17B 109.4 . .
H17A C17 H17B 108.0 . .
C19 C18 N4 121.9(7) . .
C19 C18 C17 121.1(6) . .
N4 C18 C17 116.9(5) . .
C18 C19 C20 118.3(7) . .
C18 C19 H19A 120.9 . .
C20 C19 H19A 120.9 . .
C21 C20 C19 119.0(6) . .
C21 C20 H20A 120.5 . .
C19 C20 H20A 120.5 . .
C20 C21 C22 120.2(7) . .
C20 C21 H21A 119.9 . .
C22 C21 H21A 119.9 . .
N4 C22 C21 121.3(6) . .
N4 C22 H22A 119.4 . .
C21 C22 H22A 119.4 . .
C24 C23 N6 108.9(5) . .
C24 C23 H23A 109.9 . .
N6 C23 H23A 109.9 . .
C24 C23 H23B 109.9 . .
N6 C23 H23B 109.9 . .
H23A C23 H23B 108.3 . .
N5 C24 C25 121.1(6) . .
N5 C24 C23 115.3(5) . .
C25 C24 C23 123.6(6) . .
C26 C25 C24 119.6(7) . .
C26 C25 H25A 120.2 . .
C24 C25 H25A 120.2 . .
C25 C26 C27 119.7(7) . .
C25 C26 H26A 120.2 . .
C27 C26 H26A 120.2 . .
C28 C27 C26 119.3(7) . .
C28 C27 H27A 120.3 . .
C26 C27 H27A 120.3 . .
N5 C28 C27 121.6(6) . .
N5 C28 H28A 119.2 . .
C27 C28 H28A 119.2 . .
N6 C29 C32 114.4(5) . .
N6 C29 C30 104.9(5) . .
C32 C29 C30 112.4(5) . .
N6 C29 C31 105.0(4) . .
C32 C29 C31 112.5(5) . .
C30 C29 C31 106.8(5) . .
O4 C30 C29 106.7(4) . .
O4 C30 H30A 110.4 . .
C29 C30 H30A 110.4 . .
O4 C30 H30B 110.4 . .
C29 C30 H30B 110.4 . .
H30A C30 H30B 108.6 . .
O5 C31 C29 109.5(4) . .
O5 C31 H31A 109.8 . .
C29 C31 H31A 109.8 . .
O5 C31 H31B 109.8 . .
C29 C31 H31B 109.8 . .
H31A C31 H31B 108.2 . .
O6 C32 C29 109.4(5) . .
O6 C32 H32A 109.8 . .
C29 C32 H32A 109.8 . .
O6 C32 H32B 109.8 . .
C29 C32 H32B 109.8 . .
H32A C32 H32B 108.2 . .
O11 C33 O10 124.6(6) . .
O11 C33 C34 117.7(6) . .
O10 C33 C34 117.6(6) . .
C33 C34 H34A 109.5 . .
C33 C34 H34B 109.5 . .
H34A C34 H34B 109.5 . .
C33 C34 H34C 109.5 . .
H34A C34 H34C 109.5 . .
H34B C34 H34C 109.5 . .
C2 N1 C6 119.4(5) . .
C2 N1 Co1 112.8(4) . .
C6 N1 Co1 127.8(4) . .
C12 N2 C8 119.5(6) . .
C12 N2 Co1 126.0(5) . .
C8 N2 Co1 113.9(4) . .
C1 N3 C7 111.7(5) . .
C1 N3 C13 114.2(5) . .
C7 N3 C13 114.4(5) . .
C1 N3 Co1 109.3(4) . .
C7 N3 Co1 108.5(3) . .
C13 N3 Co1 97.7(3) . .
C22 N4 C18 119.3(5) . .
C22 N4 Co2 128.0(4) . .
C18 N4 Co2 112.7(4) . .
C28 N5 C24 118.6(5) . .
C28 N5 Co2 128.1(4) . .
C24 N5 Co2 113.1(4) . .
C29 N6 C23 113.9(4) . .
C29 N6 C17 114.6(5) . .
C23 N6 C17 111.5(5) . .
C29 N6 Co2 97.7(3) . .
C23 N6 Co2 107.8(3) . .
C17 N6 Co2 110.3(4) . .
N8 N7 Co1 114.8(4) . .
N8 N7 Dy1 116.8(4) . .
Co1 N7 Dy1 99.0(2) . .
N9 N8 N7 176.4(6) . .
C14 O1 Co1 110.1(4) . .
C15 O2 Co1 109.7(3) . .
C15 O2 Dy1 129.1(3) . .
Co1 O2 Dy1 111.13(17) . .
C16 O3 H3B 109.5 . .
C30 O4 Co2 110.0(3) . .
C30 O4 Dy1 136.6(3) . 5_667
Co2 O4 Dy1 109.76(15) . 5_667
C31 O5 Co2 109.5(3) . .
C31 O5 Dy1 137.1(3) . .
Co2 O5 Dy1 105.10(14) . .
C32 O6 H6B 109.5 . .
Dy1 O7 H7C 109.1 . .
Dy1 O7 H7D 109.4 . .
H7C O7 H7D 109.5 . .
Dy1 O8 H8A 109.5 . .
Co2 O9 Dy1 99.04(13) . .
Co2 O9 Dy1 100.67(14) . 5_667
Dy1 O9 Dy1 106.37(13) . 5_667

loop_
_geom_bond_atom_site_label_1
_geom_bond_atom_site_label_2
_geom_bond_distance
_geom_bond_site_symmetry_2
Co1 O2 1.895(4) .
Co1 O1 1.899(4) .
Co1 N2 1.932(5) .
Co1 N3 1.924(5) .
Co1 N1 1.928(5) .
Co1 N7 1.964(5) .
Co2 O4 1.881(4) .
Co2 O5 1.884(4) .
Co2 N4 1.932(5) .
Co2 N5 1.936(5) .
Co2 O9 1.943(3) .
Co2 N6 1.924(5) .
Dy1 O4 2.268(3) 5_667
Dy1 O7 2.318(4) .
Dy1 O5 2.329(3) .
Dy1 O2 2.353(3) .
Dy1 O8 2.393(4) .
Dy1 O9 2.447(3) .
Dy1 O9 2.456(3) 5_667
Dy1 N7 2.621(5) .
C1 N3 1.511(7) .
C1 C2 1.487(9) .
C1 H1A 0.9900 .
C1 H1B 0.9900 .
C2 N1 1.346(7) .
C2 C3 1.401(9) .
C3 C4 1.371(12) .
C3 H3A 0.9500 .
C4 C5 1.365(12) .
C4 H4A 0.9500 .
C5 C6 1.371(10) .
C5 H5A 0.9500 .
C6 N1 1.360(8) .
C6 H6A 0.9500 .
C7 N3 1.505(8) .
C7 C8 1.513(9) .
C7 H7A 0.9900 .
C7 H7B 0.9900 .
C8 N2 1.332(8) .
C8 C9 1.370(9) .
C9 C10 1.378(11) .
C9 H9A 0.9500 .
C10 C11 1.337(12) .
C10 H10A 0.9500 .
C11 C12 1.386(9) .
C11 H11A 0.9500 .
C12 N2 1.334(8) .
C12 H12A 0.9500 .
C13 N3 1.519(8) .
C13 C15 1.539(8) .
C13 C14 1.555(9) .
C13 C16 1.519(8) .
C14 O1 1.417(7) .
C14 H14A 0.9900 .
C14 H14B 0.9900 .
C15 O2 1.421(7) .
C15 H15A 0.9900 .
C15 H15B 0.9900 .
C16 O3 1.404(10) .
C16 H16A 0.9900 .
C16 H16B 0.9900 .
C17 N6 1.490(8) .
C17 C18 1.522(10) .
C17 H17A 0.9900 .
C17 H17B 0.9900 .
C18 C19 1.388(9) .
C18 N4 1.341(7) .
C19 C20 1.389(12) .
C19 H19A 0.9500 .
C20 C21 1.367(11) .
C20 H20A 0.9500 .
C21 C22 1.372(9) .
C21 H21A 0.9500 .
C22 N4 1.341(7) .
C22 H22A 0.9500 .
C23 C24 1.498(9) .
C23 N6 1.506(8) .
C23 H23A 0.9900 .
C23 H23B 0.9900 .
C24 N5 1.350(7) .
C24 C25 1.370(9) .
C25 C26 1.353(11) .
C25 H25A 0.9500 .
C26 C27 1.362(11) .
C26 H26A 0.9500 .
C27 C28 1.364(8) .
C27 H27A 0.9500 .
C28 N5 1.340(7) .
C28 H28A 0.9500 .
C29 N6 1.506(7) .
C29 C32 1.527(7) .
C29 C30 1.524(8) .
C29 C31 1.561(8) .
C30 O4 1.428(6) .
C30 H30A 0.9900 .
C30 H30B 0.9900 .
C31 O5 1.416(6) .
C31 H31A 0.9900 .
C31 H31B 0.9900 .
C32 O6 1.455(9) .
C32 H32A 0.9900 .
C32 H32B 0.9900 .
C33 O11 1.252(7) .
C33 O10 1.250(8) .
C33 C34 1.489(9) .
C34 H34A 0.9800 .
C34 H34B 0.9800 .
C34 H34C 0.9800 .
N7 N8 1.249(8) .
N8 N9 1.094(8) .
O3 H3B 0.8400 .
O6 H6B 0.8400 .
O7 H7C 0.8501 .
O7 H7D 0.8501 .
O8 H8A 0.8400 .
